data_7054623
loop_
_publ_author_name
'Kwon, Sunmi'
'Kang, Philjae'
'Choi, Moon-Gun'
'Choi, Soo Hyuk'

_publ_section_title
;
 cis-2-Aminocyclohex-4-enecarboxylic acid as a new building block of
 helical foldamers
;
_journal_issue 5
_journal_name_full 'New J. Chem.'
_journal_page_first 3221
_journal_paper_doi 10.1039/C4NJ02056A
_journal_volume 39
_journal_year 2015
_chemical_absolute_configuration syn
_chemical_formula_moiety 'C39 H59 N7 O10'
_chemical_formula_sum 'C39 H59 N7 O10'
_chemical_formula_weight 785.93
_space_group_crystal_system monoclinic
_space_group_IT_number 5
_space_group_name_Hall 'C 2y'
_space_group_name_H-M_alt 'C 1 2 1'
_symmetry_space_group_name_Hall 'C 2y'
_symmetry_space_group_name_H-M 'C 1 2 1'
_atom_sites_solution_hydrogens geom
_atom_sites_solution_primary direct
_audit_creation_date 2014-12-20
_audit_creation_method
;
Olex2 1.2
(compiled 2014.11.28 svn.r3106 for OlexSys, GUI svn.r4959)
;
_audit_update_record
;
2014-12-23 deposited with the CCDC.
2015-01-08 downloaded from the CCDC.
;
_cell_angle_alpha 90
_cell_angle_beta 95.848(7)
_cell_angle_gamma 90
_cell_formula_units_Z 4
_cell_length_a 31.232(8)
_cell_length_b 8.842(2)
_cell_length_c 18.831(5)
_cell_measurement_reflns_used 9833
_cell_measurement_temperature 103.5
_cell_measurement_theta_max 24.01
_cell_measurement_theta_min 2.42
_cell_volume 5173(2)
_computing_cell_refinement 'SAINT v8.34A (Bruker, 2013)'
_computing_data_collection 'APEX2 Ver. 2014.9-0 (Bruker-AXS, 2014)'
_computing_data_reduction 'SAINT v8.34A (Bruker, 2013)'
_computing_molecular_graphics 'Olex2 (Dolomanov et al., 2009)'
_computing_publication_material 'Olex2 (Dolomanov et al., 2009)'
_computing_structure_refinement 'XL (Sheldrick, 2008)'
_computing_structure_solution 'XS (Sheldrick, 2008)'
_diffrn_ambient_temperature 103.5
_diffrn_measured_fraction_theta_full 0.999
_diffrn_measured_fraction_theta_max 0.999
_diffrn_measurement_device_type 'Bruker APEX-II CCD'
_diffrn_measurement_method '\f and \w scans'
_diffrn_radiation_type MoK\a
_diffrn_radiation_wavelength 0.71073
_diffrn_reflns_av_R_equivalents 0.0952
_diffrn_reflns_av_unetI/netI 0.0570
_diffrn_reflns_Laue_measured_fraction_full 0.999
_diffrn_reflns_Laue_measured_fraction_max 0.999
_diffrn_reflns_limit_h_max 38
_diffrn_reflns_limit_h_min -38
_diffrn_reflns_limit_k_max 10
_diffrn_reflns_limit_k_min -10
_diffrn_reflns_limit_l_max 23
_diffrn_reflns_limit_l_min -23
_diffrn_reflns_number 82006
_diffrn_reflns_point_group_measured_fraction_full 0.985
_diffrn_reflns_point_group_measured_fraction_max 0.985
_diffrn_reflns_theta_full 25.000
_diffrn_reflns_theta_max 24.998
_diffrn_reflns_theta_min 1.786
_diffrn_standards_number 0
_exptl_absorpt_coefficient_mu 0.073
_exptl_absorpt_correction_T_max 0.7453
_exptl_absorpt_correction_T_min 0.6410
_exptl_absorpt_correction_type multi-scan
_exptl_absorpt_process_details
;
SADABS-2012/1 (Bruker,2012) was used for absorption correction.
wR2(int) was 0.1133 before and 0.0836 after correction.
The Ratio of minimum to maximum transmission is 0.8601.
The \l/2 correction factor is 0.0015.
;
_exptl_crystal_colour 'clear light colourless'
_exptl_crystal_colour_lustre clear
_exptl_crystal_colour_modifier light
_exptl_crystal_colour_primary colourless
_exptl_crystal_density_diffrn 1.009
_exptl_crystal_description block
_exptl_crystal_F_000 1688
_exptl_crystal_size_max 0.3
_exptl_crystal_size_mid 0.3
_exptl_crystal_size_min 0.2
_refine_diff_density_max 0.337
_refine_diff_density_min -0.283
_refine_diff_density_rms 0.063
_refine_ls_abs_structure_details
;
 Flack x determined using 2218 quotients [(I+)-(I-)]/[(I+)+(I-)]
 (Parsons, Flack and Wagner, Acta Cryst. B69 (2013) 249-259).
;
_refine_ls_abs_structure_Flack -0.1(5)
_refine_ls_extinction_method none
_refine_ls_goodness_of_fit_ref 1.037
_refine_ls_hydrogen_treatment constr
_refine_ls_matrix_type full
_refine_ls_number_parameters 597
_refine_ls_number_reflns 8983
_refine_ls_number_restraints 709
_refine_ls_restrained_S_all 1.026
_refine_ls_R_factor_all 0.1034
_refine_ls_R_factor_gt 0.0767
_refine_ls_shift/su_max 0.000
_refine_ls_shift/su_mean 0.000
_refine_ls_structure_factor_coef Fsqd
_refine_ls_weighting_details 'w=1/[\s^2^(Fo^2^)+(0.1591P)^2^] where P=(Fo^2^+2Fc^2^)/3'
_refine_ls_weighting_scheme calc
_refine_ls_wR_factor_gt 0.2191
_refine_ls_wR_factor_ref 0.2378
_reflns_Friedel_coverage 0.840
_reflns_Friedel_fraction_full 0.969
_reflns_Friedel_fraction_max 0.969
_reflns_number_gt 5896
_reflns_number_total 8983
_reflns_threshold_expression 'I > 2\s(I)'
_cod_data_source_file c4nj02056a2.cif
_cod_data_source_block 7mer_Ala-ACHE_moon205
_cod_depositor_comments 'Adding full bibliography for 7054621--7054624.cif.'
_cod_database_code 7054623
_shelxl_version_number 2014/6
_shelx_space_group_comment
;
The symmetry employed for this shelxl refinement is uniquely defined
by the following loop, which should always be used as a source of
symmetry information in preference to the above space-group names.
They are only intended as comments.
;
_shelx_estimated_absorpt_t_max 0.985
_shelx_estimated_absorpt_t_min 0.978
_olex2_refinement_description
;
1. Fixed Uiso
 At 1.2 times of:
  All C(H) groups, All C(H,H) groups, All N(H) groups
 At 1.5 times of:
  All C(H,H,H) groups
2. Restrained distances
 C41-C44 \\sim C43-C41 \\sim C63-C61 \\sim C61-C64
 with sigma of 0.02
 C41-C44 \\sim C61-C64 \\sim C63-C61 \\sim C41-C42 \\sim C61-C62 \\sim C43-C41
 with sigma of 0.02
 N38-C37 \\sim N58-C37
 with sigma of 0.02
 N38-C39 \\sim N58-C59
 with sigma of 0.02
3. Rigid bond restraints
 All non-hydrogen atoms
 with sigma for 1-2 distances of 0.01 and sigma for 1-3 distances of 0.01
4. Uiso/Uaniso restraints and constraints
All non-hydrogen atoms have similar U: within 1.7A with sigma of 0.04 and sigma
for terminal atoms of 0.08
Uanis(O40) \\sim Ueq: with sigma of 0.03 and sigma for terminal atoms of 0.01
Uanis(O57) \\sim Ueq: with sigma of 0.03 and sigma for terminal atoms of 0.01
Uanis(C39) \\sim Ueq, Uanis(C59) \\sim Ueq: with sigma of 0.005 and sigma for
terminal atoms of 0.001
5. Others
 Sof(O60)=Sof(O65)=Sof(N58)=Sof(H58)=Sof(H37A)=Sof(C59)=Sof(C61)=Sof(C62)=
 Sof(H62A)=Sof(H62B)=Sof(H62C)=Sof(C63)=Sof(H63A)=Sof(H63B)=Sof(H63C)=Sof(C64)=
 Sof(H64A)=Sof(H64B)=Sof(H64C)=1-FVAR(1)
 Sof(O40)=Sof(O57)=Sof(N38)=Sof(H38)=Sof(H37)=Sof(C39)=Sof(C41)=Sof(C42)=
 Sof(H42A)=Sof(H42B)=Sof(H42C)=Sof(C43)=Sof(H43A)=Sof(H43B)=Sof(H43C)=Sof(C44)=
 Sof(H44A)=Sof(H44B)=Sof(H44C)=FVAR(1)
 Sof(O1)=1-FVAR(2)
 Sof(O55)=FVAR(2)
6.a Ternary CH refined with riding coordinates:
 C4(H4), C7(H7), C12(H12), C15(H15), C18(H18), C23(H23), C26(H26), C29(H29),
 C34(H34), C37(H37), C37(H37A)
6.b Secondary CH2 refined with riding coordinates:
 C8(H8A,H8B), C11(H11A,H11B), C19(H19A,H19B), C22(H22A,H22B), C30(H30A,H30B),
 C33(H33A,H33B)
6.c Aromatic/amide H refined with riding coordinates:
 N5(H5), N13(H13), N16(H16), N24(H24), N27(H27), N35(H35), N38(H38), N58(H58),
 C9(H9), C10(H10), C20(H20), C21(H21), C31(H31), C32(H32)
6.d Idealised Me refined with riding coordinates:
 C42(H42A,H42B,H42C), C44(H44A,H44B,H44C)
6.e Idealised Me refined as rotating group:
 C1(H1A,H1B,H1C), C43(H43A,H43B,H43C), C47(H47A,H47B,H47C), C50(H50A,H50B,
 H50C), C53(H53A,H53B,H53C), C56(H56A,H56B,H56C), C62(H62A,H62B,H62C), C63(H63A,
 H63B,H63C), C64(H64A,H64B,H64C)
;
_olex2_submission_special_instructions 'No special instructions were received'

loop_
_space_group_symop_operation_xyz
'x, y, z'
'-x, y, -z'
'x+1/2, y+1/2, z'
'-x+1/2, y+1/2, -z'

loop_
_atom_site_label
_atom_site_type_symbol
_atom_site_fract_x
_atom_site_fract_y
_atom_site_fract_z
_atom_site_U_iso_or_equiv
_atom_site_adp_type
_atom_site_occupancy
_atom_site_site_symmetry_order
_atom_site_calc_flag
_atom_site_refinement_flags_posn
_atom_site_refinement_flags_adp
_atom_site_refinement_flags_occupancy
_atom_site_disorder_assembly
_atom_site_disorder_group
O1 O 0.2661(18) 0.945(4) 0.9613(17) 0.072(11) Uani 0.26(8) 1 d . U P A 2
O2 O 0.12953(14) 0.3506(5) 0.2644(2) 0.0632(11) Uani 1 1 d . U . . .
O40 O 0.1534(6) 1.166(3) 1.0139(7) 0.139(6) Uani 0.493(15) 1 d . U P B 1
O46 O 0.10390(14) 0.4446(5) 0.3631(2) 0.0615(11) Uani 1 1 d . U . . .
O48 O 0.05662(14) 0.6934(6) 0.2488(2) 0.0685(12) Uani 1 1 d . U . . .
O49 O 0.08592(15) 0.8830(5) 0.5253(2) 0.0714(13) Uani 1 1 d . U . . .
O51 O 0.17134(16) 0.8433(5) 0.4403(2) 0.0708(13) Uani 1 1 d . U . . .
O52 O 0.20473(13) 1.0968(4) 0.70097(19) 0.0504(9) Uani 1 1 d . U . . .
O54 O 0.1692(2) 0.7585(6) 0.7004(3) 0.0953(18) Uani 1 1 d . U . . .
O55 O 0.2421(19) 0.9423(18) 0.9572(5) 0.124(10) Uani 0.74(8) 1 d . U P A 1
O57 O 0.1567(6) 1.027(3) 0.9192(9) 0.116(6) Uani 0.493(15) 1 d . U P B 1
O60 O 0.1670(4) 1.301(2) 0.9997(6) 0.112(5) Uani 0.507(15) 1 d . U P B 2
O65 O 0.1592(5) 1.121(3) 0.9124(9) 0.105(5) Uani 0.507(15) 1 d . U P B 2
N5 N 0.11892(16) 0.7375(5) 0.3162(3) 0.0537(12) Uani 1 1 d . U . . .
H5 H 0.1339 0.7969 0.3469 0.064 Uiso 1 1 calc R . . . .
N13 N 0.06691(16) 0.6995(7) 0.4462(3) 0.0636(14) Uani 1 1 d . U . . .
H13 H 0.0701 0.6034 0.4359 0.076 Uiso 1 1 calc R . . . .
N16 N 0.16626(18) 0.7560(6) 0.5507(3) 0.0654(14) Uani 1 1 d . U . . .
H16 H 0.1771 0.7533 0.5957 0.078 Uiso 1 1 calc R . . . .
N24 N 0.15774(14) 1.0792(5) 0.6056(2) 0.0479(11) Uani 1 1 d . U . . .
H24 H 0.1306 1.0651 0.5896 0.057 Uiso 1 1 calc R . . . .
N27 N 0.1486(2) 0.9321(7) 0.7791(3) 0.0747(15) Uani 1 1 d . U . . .
H27 H 0.1460 0.9572 0.8237 0.090 Uiso 1 1 calc R . . . .
N35 N 0.2441(2) 0.9318(6) 0.8372(2) 0.0645(14) Uani 1 1 d . U . . .
H35 H 0.2473 0.9852 0.7987 0.077 Uiso 1 1 calc R . . . .
N38 N 0.2093(7) 1.203(2) 0.9520(11) 0.089(5) Uani 0.493(15) 1 d D U P B 1
H38 H 0.2193 1.2581 0.9890 0.107 Uiso 0.493(15) 1 calc R . P B 1
N58 N 0.2189(6) 1.272(2) 0.9446(9) 0.089(5) Uani 0.507(15) 1 d D U P B 2
H58 H 0.2319 1.3476 0.9684 0.107 Uiso 0.507(15) 1 calc R . P B 2
C1 C 0.1139(3) 0.2051(8) 0.2833(4) 0.088(2) Uani 1 1 d . U . . .
H1A H 0.0911 0.1723 0.2470 0.132 Uiso 1 1 calc GR . . . .
H1B H 0.1024 0.2116 0.3297 0.132 Uiso 1 1 calc GR . . . .
H1C H 0.1376 0.1318 0.2862 0.132 Uiso 1 1 calc GR . . . .
C3 C 0.12258(19) 0.4622(7) 0.3077(3) 0.0542(14) Uani 1 1 d . U . . .
C4 C 0.13989(18) 0.6099(6) 0.2833(3) 0.0462(12) Uani 1 1 d . U . . .
H4 H 0.1334 0.6170 0.2303 0.055 Uiso 1 1 calc R . . . .
C6 C 0.0761(2) 0.7627(7) 0.2986(3) 0.0563(15) Uani 1 1 d . U . . .
C7 C 0.0550(2) 0.8737(7) 0.3444(4) 0.0675(17) Uani 1 1 d . U . . .
H7 H 0.0774 0.9430 0.3680 0.081 Uiso 1 1 calc R . . . .
C8 C 0.0212(3) 0.9663(9) 0.3015(5) 0.087(2) Uani 1 1 d . U . . .
H8A H 0.0314 0.9895 0.2546 0.104 Uiso 1 1 calc R . . . .
H8B H 0.0179 1.0635 0.3264 0.104 Uiso 1 1 calc R . . . .
C9 C -0.0228(3) 0.8904(12) 0.2888(6) 0.108(3) Uani 1 1 d . U . . .
H9 H -0.0443 0.9364 0.2566 0.129 Uiso 1 1 calc R . . . .
C10 C -0.0320(2) 0.7654(11) 0.3203(5) 0.084(2) Uani 1 1 d . U . . .
H10 H -0.0597 0.7227 0.3079 0.100 Uiso 1 1 calc R . . . .
C11 C -0.0028(2) 0.6857(9) 0.3732(4) 0.0692(17) Uani 1 1 d . U . . .
H11A H 0.0090 0.5957 0.3507 0.083 Uiso 1 1 calc R . . . .
H11B H -0.0191 0.6505 0.4125 0.083 Uiso 1 1 calc R . . . .
C12 C 0.0336(2) 0.7842(9) 0.4032(4) 0.0678(17) Uani 1 1 d . U . . .
H12 H 0.0215 0.8601 0.4352 0.081 Uiso 1 1 calc R . . . .
C14 C 0.0927(2) 0.7565(7) 0.4997(4) 0.0626(16) Uani 1 1 d . U . . .
C15 C 0.1299(2) 0.6572(7) 0.5250(3) 0.0587(15) Uani 1 1 d . U . . .
H15 H 0.1382 0.5951 0.4841 0.070 Uiso 1 1 calc R . . . .
C17 C 0.18271(17) 0.8506(7) 0.5043(3) 0.0511(13) Uani 1 1 d . U . . .
C18 C 0.21272(19) 0.9664(6) 0.5364(3) 0.0515(13) Uani 1 1 d . U . . .
H18 H 0.2277 0.9245 0.5816 0.062 Uiso 1 1 calc R . . . .
C19 C 0.2475(2) 1.0102(7) 0.4863(3) 0.0543(14) Uani 1 1 d . U . . .
H19A H 0.2731 1.0501 0.5157 0.065 Uiso 1 1 calc R . . . .
H19B H 0.2564 0.9181 0.4618 0.065 Uiso 1 1 calc R . . . .
C20 C 0.2322(2) 1.1266(7) 0.4309(3) 0.0556(14) Uani 1 1 d . U . . .
H20 H 0.2492 1.1427 0.3925 0.067 Uiso 1 1 calc R . . . .
C21 C 0.1969(2) 1.2074(8) 0.4323(3) 0.0611(15) Uani 1 1 d . U . . .
H21 H 0.1903 1.2818 0.3964 0.073 Uiso 1 1 calc R . . . .
C22 C 0.1670(2) 1.1865(8) 0.4878(3) 0.0606(15) Uani 1 1 d . U . . .
H22A H 0.1424 1.1236 0.4681 0.073 Uiso 1 1 calc R . . . .
H22B H 0.1556 1.2863 0.5005 0.073 Uiso 1 1 calc R . . . .
C23 C 0.18855(19) 1.1116(7) 0.5548(3) 0.0518(13) Uani 1 1 d . U . . .
H23 H 0.2103 1.1841 0.5779 0.062 Uiso 1 1 calc R . . . .
C25 C 0.1689(2) 1.0706(6) 0.6732(3) 0.0509(13) Uani 1 1 d . U . . .
C26 C 0.1317(2) 1.0305(8) 0.7191(4) 0.0693(18) Uani 1 1 d . U . . .
H26 H 0.1082 0.9766 0.6890 0.083 Uiso 1 1 calc R . . . .
C28 C 0.1684(3) 0.8005(8) 0.7624(5) 0.090(2) Uani 1 1 d . U . . .
C29 C 0.1940(3) 0.7190(8) 0.8243(4) 0.084(2) Uani 1 1 d . U . . .
H29 H 0.1814 0.7468 0.8692 0.101 Uiso 1 1 calc R . . . .
C30 C 0.1900(5) 0.5436(10) 0.8144(8) 0.141(4) Uani 1 1 d . U . . .
H30A H 0.1941 0.4948 0.8619 0.169 Uiso 1 1 calc R . . . .
H30B H 0.1607 0.5191 0.7927 0.169 Uiso 1 1 calc R . . . .
C31 C 0.2224(5) 0.4788(10) 0.7682(7) 0.129(4) Uani 1 1 d . U . . .
H31 H 0.2177 0.3790 0.7504 0.154 Uiso 1 1 calc R . . . .
C32 C 0.2572(5) 0.5533(9) 0.7507(4) 0.114(3) Uani 1 1 d . U . . .
H32 H 0.2783 0.5022 0.7268 0.137 Uiso 1 1 calc R . . . .
C33 C 0.2627(3) 0.7191(8) 0.7694(4) 0.088(2) Uani 1 1 d . U . . .
H33A H 0.2938 0.7398 0.7808 0.105 Uiso 1 1 calc R . . . .
H33B H 0.2527 0.7795 0.7267 0.105 Uiso 1 1 calc R . . . .
C34 C 0.2397(3) 0.7726(8) 0.8303(4) 0.087(2) Uani 1 1 d . U . . .
H34 H 0.2546 0.7266 0.8747 0.105 Uiso 1 1 calc R . . . .
C36 C 0.2438(3) 1.0057(9) 0.9004(3) 0.081(2) Uani 1 1 d . U . . .
C37 C 0.2402(3) 1.1733(10) 0.8946(4) 0.093(2) Uani 1 1 d D U . . .
H37 H 0.2255 1.2006 0.8466 0.112 Uiso 0.493(15) 1 calc R . P B 1
H37A H 0.2271 1.1972 0.8452 0.112 Uiso 0.507(15) 1 calc R . P B 2
C39 C 0.1743(8) 1.161(4) 0.9511(14) 0.095(5) Uani 0.493(15) 1 d D U P B 1
C41 C 0.1079(11) 1.129(5) 1.0229(14) 0.173(9) Uani 0.493(15) 1 d D U P B 1
C42 C 0.1052(19) 0.954(5) 1.037(3) 0.260(19) Uani 0.493(15) 1 d D U P B 1
H42A H 0.1152 0.8985 0.9965 0.391 Uiso 0.493(15) 1 calc R . P B 1
H42B H 0.0753 0.9257 1.0420 0.391 Uiso 0.493(15) 1 calc R . P B 1
H42C H 0.1234 0.9278 1.0807 0.391 Uiso 0.493(15) 1 calc R . P B 1
C43 C 0.0807(17) 1.095(8) 0.950(2) 0.26(2) Uani 0.493(15) 1 d D U P B 1
H43A H 0.0836 1.1790 0.9168 0.386 Uiso 0.493(15) 1 calc GR . P B 1
H43B H 0.0504 1.0824 0.9578 0.386 Uiso 0.493(15) 1 calc GR . P B 1
H43C H 0.0912 1.0017 0.9294 0.386 Uiso 0.493(15) 1 calc GR . P B 1
C44 C 0.1027(14) 1.218(7) 1.0935(19) 0.244(17) Uani 0.493(15) 1 d D U P B 1
H44A H 0.1250 1.1865 1.1308 0.366 Uiso 0.493(15) 1 calc R . P B 1
H44B H 0.0742 1.1977 1.1089 0.366 Uiso 0.493(15) 1 calc R . P B 1
H44C H 0.1055 1.3272 1.0848 0.366 Uiso 0.493(15) 1 calc R . P B 1
C47 C 0.18888(19) 0.6177(8) 0.3017(3) 0.0571(14) Uani 1 1 d . U . . .
H47A H 0.1993 0.7174 0.2886 0.086 Uiso 1 1 calc GR . . . .
H47B H 0.2027 0.5393 0.2752 0.086 Uiso 1 1 calc GR . . . .
H47C H 0.1959 0.6015 0.3530 0.086 Uiso 1 1 calc GR . . . .
C50 C 0.1210(2) 0.5484(8) 0.5887(4) 0.0742(19) Uani 1 1 d . U . . .
H50A H 0.1450 0.4776 0.5982 0.111 Uiso 1 1 calc GR . . . .
H50B H 0.0944 0.4916 0.5757 0.111 Uiso 1 1 calc GR . . . .
H50C H 0.1179 0.6086 0.6316 0.111 Uiso 1 1 calc GR . . . .
C53 C 0.1141(2) 1.1706(10) 0.7498(4) 0.0769(19) Uani 1 1 d . U . . .
H53A H 0.0829 1.1601 0.7508 0.115 Uiso 1 1 calc GR . . . .
H53B H 0.1201 1.2577 0.7201 0.115 Uiso 1 1 calc GR . . . .
H53C H 0.1278 1.1859 0.7984 0.115 Uiso 1 1 calc GR . . . .
C56 C 0.2867(4) 1.2484(13) 0.9041(5) 0.118(3) Uani 1 1 d . U . . .
H56A H 0.2843 1.3532 0.9202 0.178 Uiso 1 1 calc GR . . . .
H56B H 0.2991 1.2469 0.8584 0.178 Uiso 1 1 calc GR . . . .
H56C H 0.3053 1.1913 0.9396 0.178 Uiso 1 1 calc GR . . . .
C59 C 0.1846(7) 1.239(3) 0.9486(9) 0.073(4) Uani 0.507(15) 1 d D U P B 2
C61 C 0.1282(6) 1.269(3) 1.0265(8) 0.124(7) Uani 0.507(15) 1 d D U P B 2
C62 C 0.1320(11) 1.127(5) 1.077(2) 0.188(12) Uani 0.507(15) 1 d D U P B 2
H62A H 0.1351 1.0355 1.0490 0.282 Uiso 0.507(15) 1 calc GR . P B 2
H62B H 0.1060 1.1192 1.1022 0.282 Uiso 0.507(15) 1 calc GR . P B 2
H62C H 0.1572 1.1387 1.1123 0.282 Uiso 0.507(15) 1 calc GR . P B 2
C63 C 0.0885(7) 1.216(5) 0.9759(13) 0.155(11) Uani 0.507(15) 1 d D U P B 2
H63A H 0.0825 1.2906 0.9375 0.233 Uiso 0.507(15) 1 calc GR . P B 2
H63B H 0.0634 1.2078 1.0030 0.233 Uiso 0.507(15) 1 calc GR . P B 2
H63C H 0.0945 1.1178 0.9553 0.233 Uiso 0.507(15) 1 calc GR . P B 2
C64 C 0.1234(7) 1.395(4) 1.0843(10) 0.147(10) Uani 0.507(15) 1 d D U P B 2
H64A H 0.1499 1.3995 1.1171 0.221 Uiso 0.507(15) 1 calc GR . P B 2
H64B H 0.0991 1.3700 1.1112 0.221 Uiso 0.507(15) 1 calc GR . P B 2
H64C H 0.1184 1.4926 1.0607 0.221 Uiso 0.507(15) 1 calc GR . P B 2

loop_
_atom_site_aniso_label
_atom_site_aniso_U_11
_atom_site_aniso_U_22
_atom_site_aniso_U_33
_atom_site_aniso_U_23
_atom_site_aniso_U_13
_atom_site_aniso_U_12
O1 0.07(2) 0.087(15) 0.061(10) -0.008(13) 0.004(10) -0.013(12)
O2 0.085(3) 0.053(2) 0.055(2) -0.019(2) 0.024(2) -0.013(2)
O40 0.164(11) 0.209(17) 0.053(6) -0.040(8) 0.046(7) 0.019(12)
O46 0.085(3) 0.055(3) 0.050(2) -0.0092(19) 0.033(2) -0.012(2)
O48 0.058(2) 0.079(3) 0.071(3) -0.007(2) 0.018(2) 0.008(2)
O49 0.079(3) 0.055(3) 0.083(3) -0.034(2) 0.023(2) -0.009(2)
O51 0.102(3) 0.056(3) 0.060(3) -0.026(2) 0.032(2) -0.021(2)
O52 0.061(2) 0.041(2) 0.052(2) -0.0030(17) 0.0202(17) -0.0090(19)
O54 0.153(5) 0.057(3) 0.077(3) -0.013(3) 0.015(3) -0.036(3)
O55 0.18(3) 0.140(9) 0.046(4) 0.038(5) 0.000(7) -0.014(11)
O57 0.145(10) 0.125(11) 0.089(8) -0.024(8) 0.064(7) -0.034(9)
O60 0.112(8) 0.174(14) 0.049(6) -0.049(7) 0.007(5) 0.017(8)
O65 0.116(10) 0.127(14) 0.072(8) -0.031(9) 0.006(7) -0.017(9)
N5 0.056(3) 0.040(3) 0.067(3) -0.009(2) 0.017(2) 0.006(2)
N13 0.062(3) 0.068(3) 0.067(3) -0.016(3) 0.034(2) -0.005(3)
N16 0.086(4) 0.052(3) 0.062(3) -0.020(2) 0.024(3) -0.026(3)
N24 0.054(3) 0.044(3) 0.048(2) -0.019(2) 0.0206(19) -0.013(2)
N27 0.086(4) 0.066(4) 0.076(3) -0.006(3) 0.028(3) -0.027(3)
N35 0.108(4) 0.044(3) 0.044(3) 0.013(2) 0.023(3) -0.004(3)
N38 0.123(11) 0.083(12) 0.060(9) -0.046(10) 0.000(8) 0.011(8)
N58 0.121(8) 0.105(12) 0.038(7) -0.035(8) -0.007(6) -0.023(8)
C1 0.142(7) 0.040(4) 0.088(5) -0.025(4) 0.037(5) -0.020(4)
C3 0.061(3) 0.044(3) 0.059(3) -0.013(3) 0.010(3) 0.000(3)
C4 0.059(3) 0.038(3) 0.044(3) -0.007(2) 0.018(2) 0.007(2)
C6 0.064(4) 0.042(3) 0.068(4) -0.004(3) 0.033(3) -0.002(3)
C7 0.076(4) 0.034(3) 0.100(5) -0.004(3) 0.042(3) -0.005(3)
C8 0.084(5) 0.047(4) 0.135(6) 0.002(4) 0.032(4) 0.012(3)
C9 0.076(5) 0.099(7) 0.156(8) 0.035(6) 0.050(5) 0.025(4)
C10 0.060(4) 0.098(6) 0.099(5) 0.005(4) 0.038(4) 0.002(4)
C11 0.058(3) 0.075(4) 0.077(4) -0.006(3) 0.021(3) -0.015(3)
C12 0.059(4) 0.067(4) 0.081(4) -0.019(3) 0.030(3) -0.011(3)
C14 0.075(4) 0.045(3) 0.075(4) -0.023(3) 0.040(3) -0.019(3)
C15 0.078(4) 0.040(3) 0.065(3) -0.021(3) 0.043(3) -0.022(3)
C17 0.050(3) 0.044(3) 0.063(4) -0.007(3) 0.025(3) -0.009(3)
C18 0.072(4) 0.028(3) 0.059(3) -0.008(2) 0.025(3) -0.008(2)
C19 0.061(3) 0.045(3) 0.058(3) -0.005(3) 0.011(3) -0.006(3)
C20 0.069(4) 0.058(4) 0.043(3) -0.007(3) 0.021(2) -0.001(3)
C21 0.074(4) 0.058(4) 0.051(3) 0.008(3) 0.009(3) 0.009(3)
C22 0.088(4) 0.051(3) 0.047(3) -0.009(3) 0.025(3) 0.007(3)
C23 0.070(4) 0.041(3) 0.046(3) -0.015(2) 0.017(2) -0.009(3)
C25 0.068(4) 0.027(3) 0.062(3) -0.005(2) 0.024(3) -0.011(3)
C26 0.078(4) 0.072(4) 0.063(4) -0.003(3) 0.031(3) -0.025(3)
C28 0.145(7) 0.045(4) 0.084(5) 0.002(3) 0.036(4) -0.037(4)
C29 0.132(6) 0.047(4) 0.077(4) 0.007(3) 0.030(4) -0.027(4)
C30 0.213(12) 0.046(5) 0.171(10) 0.032(6) 0.060(8) -0.023(6)
C31 0.207(11) 0.035(4) 0.147(9) 0.023(5) 0.034(8) -0.006(5)
C32 0.229(10) 0.049(4) 0.069(4) 0.014(4) 0.039(6) 0.003(6)
C33 0.160(7) 0.049(4) 0.059(4) 0.009(3) 0.034(4) -0.016(4)
C34 0.153(6) 0.054(4) 0.060(4) 0.023(3) 0.038(4) -0.009(4)
C36 0.135(6) 0.087(5) 0.023(3) 0.013(3) 0.017(3) 0.002(4)
C37 0.150(6) 0.088(5) 0.044(3) -0.013(3) 0.025(4) 0.003(5)
C39 0.109(7) 0.101(8) 0.077(7) -0.020(6) 0.015(6) 0.008(6)
C41 0.142(15) 0.26(2) 0.127(16) 0.030(18) 0.045(13) 0.047(19)
C42 0.32(5) 0.28(3) 0.19(3) 0.05(3) 0.07(3) -0.05(3)
C43 0.22(3) 0.29(5) 0.25(3) 0.02(3) -0.05(3) -0.03(4)
C44 0.22(3) 0.35(4) 0.19(2) 0.00(3) 0.14(2) 0.10(3)
C47 0.062(3) 0.057(4) 0.055(3) -0.013(3) 0.022(3) 0.001(3)
C50 0.084(5) 0.048(4) 0.096(5) -0.017(3) 0.038(4) -0.015(3)
C53 0.066(4) 0.087(5) 0.081(4) -0.018(4) 0.023(3) -0.007(4)
C56 0.153(7) 0.112(8) 0.084(5) -0.020(5) -0.018(5) -0.030(6)
C59 0.089(6) 0.079(7) 0.053(6) 0.001(5) 0.015(5) -0.004(6)
C61 0.095(10) 0.221(19) 0.056(8) -0.002(9) 0.010(7) 0.053(12)
C62 0.134(19) 0.25(2) 0.18(3) 0.07(2) 0.007(17) 0.04(2)
C63 0.095(11) 0.27(4) 0.099(13) -0.026(16) 0.005(10) 0.044(14)
C64 0.113(15) 0.27(3) 0.064(10) -0.022(13) 0.013(9) 0.069(17)

loop_
_atom_type_symbol
_atom_type_description
_atom_type_scat_dispersion_real
_atom_type_scat_dispersion_imag
_atom_type_scat_source
C C 0.0033 0.0016 'International Tables Vol C Tables 4.2.6.8 and 6.1.1.4'
H H 0.0000 0.0000 'International Tables Vol C Tables 4.2.6.8 and 6.1.1.4'
N N 0.0061 0.0033 'International Tables Vol C Tables 4.2.6.8 and 6.1.1.4'
O O 0.0106 0.0060 'International Tables Vol C Tables 4.2.6.8 and 6.1.1.4'

loop_
_geom_angle_atom_site_label_1
_geom_angle_atom_site_label_2
_geom_angle_atom_site_label_3
_geom_angle
C3 O2 C1 116.0(5)
C39 O40 C41 128(2)
C59 O60 C61 129.9(18)
C4 N5 H5 120.3
C6 N5 H5 120.3
C6 N5 C4 119.4(5)
C12 N13 H13 117.5
C14 N13 H13 117.5
C14 N13 C12 124.9(6)
C15 N16 H16 120.4
C17 N16 H16 120.4
C17 N16 C15 119.1(5)
C23 N24 H24 118.9
C25 N24 H24 118.9
C25 N24 C23 122.2(5)
C26 N27 H27 121.4
C28 N27 H27 121.4
C28 N27 C26 117.2(6)
C34 N35 H35 118.4
C36 N35 H35 118.4
C36 N35 C34 123.2(5)
C37 N38 H38 116.8
C39 N38 H38 116.8
C39 N38 C37 126.3(19)
C37 N58 H58 123.8
C59 N58 H58 123.8
C59 N58 C37 112.4(16)
O2 C1 H1A 109.5
O2 C1 H1B 109.5
O2 C1 H1C 109.5
H1A C1 H1B 109.5
H1A C1 H1C 109.5
H1B C1 H1C 109.5
O2 C3 C4 112.1(5)
O46 C3 O2 122.9(6)
O46 C3 C4 125.0(5)
N5 C4 C3 110.4(4)
N5 C4 H4 108.5
N5 C4 C47 110.3(5)
C3 C4 H4 108.5
C3 C4 C47 110.6(5)
C47 C4 H4 108.5
O48 C6 N5 120.1(5)
O48 C6 C7 123.5(6)
N5 C6 C7 116.4(6)
C6 C7 H7 109.1
C6 C7 C8 111.8(7)
C6 C7 C12 108.7(5)
C8 C7 H7 109.1
C8 C7 C12 109.1(6)
C12 C7 H7 109.1
C7 C8 H8A 108.6
C7 C8 H8B 108.6
C7 C8 C9 114.6(7)
H8A C8 H8B 107.6
C9 C8 H8A 108.6
C9 C8 H8B 108.6
C8 C9 H9 118.7
C10 C9 C8 122.7(9)
C10 C9 H9 118.7
C9 C10 H10 117.7
C9 C10 C11 124.7(8)
C11 C10 H10 117.7
C10 C11 H11A 109.2
C10 C11 H11B 109.2
C10 C11 C12 112.0(7)
H11A C11 H11B 107.9
C12 C11 H11A 109.2
C12 C11 H11B 109.2
N13 C12 C7 108.6(5)
N13 C12 C11 112.5(6)
N13 C12 H12 107.5
C7 C12 H12 107.5
C11 C12 C7 112.9(6)
C11 C12 H12 107.5
O49 C14 N13 121.4(7)
O49 C14 C15 124.3(6)
N13 C14 C15 114.3(5)
N16 C15 C14 107.7(5)
N16 C15 H15 109.2
N16 C15 C50 107.5(5)
C14 C15 H15 109.2
C14 C15 C50 113.9(5)
C50 C15 H15 109.2
O51 C17 N16 120.9(5)
O51 C17 C18 123.3(5)
N16 C17 C18 115.7(5)
C17 C18 H18 108.3
C17 C18 C19 112.2(4)
C17 C18 C23 111.3(5)
C19 C18 H18 108.3
C23 C18 H18 108.3
C23 C18 C19 108.4(4)
C18 C19 H19A 108.9
C18 C19 H19B 108.9
H19A C19 H19B 107.7
C20 C19 C18 113.5(5)
C20 C19 H19A 108.9
C20 C19 H19B 108.9
C19 C20 H20 117.9
C21 C20 C19 124.3(5)
C21 C20 H20 117.9
C20 C21 H21 118.8
C20 C21 C22 122.4(6)
C22 C21 H21 118.8
C21 C22 H22A 109.1
C21 C22 H22B 109.1
C21 C22 C23 112.5(5)
H22A C22 H22B 107.8
C23 C22 H22A 109.1
C23 C22 H22B 109.1
N24 C23 C18 110.8(5)
N24 C23 C22 111.5(5)
N24 C23 H23 107.7
C18 C23 H23 107.7
C22 C23 C18 111.2(4)
C22 C23 H23 107.7
O52 C25 N24 124.1(5)
O52 C25 C26 121.0(6)
N24 C25 C26 114.9(6)
N27 C26 C25 109.2(6)
N27 C26 H26 109.7
N27 C26 C53 108.0(6)
C25 C26 H26 109.7
C53 C26 C25 110.4(6)
C53 C26 H26 109.7
O54 C28 N27 122.0(8)
O54 C28 C29 121.6(8)
N27 C28 C29 116.1(7)
C28 C29 H29 108.1
C28 C29 C30 110.4(8)
C30 C29 H29 108.1
C34 C29 C28 109.3(6)
C34 C29 H29 108.1
C34 C29 C30 112.7(9)
C29 C30 H30A 108.9
C29 C30 H30B 108.9
H30A C30 H30B 107.7
C31 C30 C29 113.2(9)
C31 C30 H30A 108.9
C31 C30 H30B 108.9
C30 C31 H31 117.9
C32 C31 C30 124.2(9)
C32 C31 H31 117.9
C31 C32 H32 120.2
C31 C32 C33 119.6(10)
C33 C32 H32 120.2
C32 C33 H33A 108.4
C32 C33 H33B 108.4
H33A C33 H33B 107.4
C34 C33 C32 115.7(7)
C34 C33 H33A 108.4
C34 C33 H33B 108.4
N35 C34 C29 113.9(8)
N35 C34 C33 109.5(6)
N35 C34 H34 107.1
C29 C34 H34 107.1
C33 C34 C29 111.9(7)
C33 C34 H34 107.1
O1 C36 C37 118.1(15)
O55 C36 N35 123.8(10)
O55 C36 C37 120.9(10)
N35 C36 O1 119.4(15)
N35 C36 C37 115.0(5)
N38 C37 H37 109.3
N38 C37 C56 118.6(10)
N58 C37 C36 124.9(11)
N58 C37 H37A 107.4
N58 C37 C56 98.3(10)
C36 C37 N38 99.7(10)
C36 C37 H37 109.3
C36 C37 H37A 107.4
C36 C37 C56 110.2(9)
C56 C37 H37 109.3
C56 C37 H37A 107.4
O40 C39 O57 101(2)
N38 C39 O40 120(3)
N38 C39 O57 127(2)
O40 C41 C42 108(3)
O40 C41 C43 112(3)
O40 C41 C44 100(2)
C43 C41 C42 86(4)
C43 C41 C44 138(4)
C44 C41 C42 110(4)
C41 C42 H42A 109.5
C41 C42 H42B 109.5
C41 C42 H42C 109.5
H42A C42 H42B 109.5
H42A C42 H42C 109.5
H42B C42 H42C 109.5
C41 C43 H43A 109.5
C41 C43 H43B 109.5
C41 C43 H43C 109.5
H43A C43 H43B 109.5
H43A C43 H43C 109.5
H43B C43 H43C 109.5
C41 C44 H44A 109.5
C41 C44 H44B 109.5
C41 C44 H44C 109.5
H44A C44 H44B 109.5
H44A C44 H44C 109.5
H44B C44 H44C 109.5
C4 C47 H47A 109.5
C4 C47 H47B 109.5
C4 C47 H47C 109.5
H47A C47 H47B 109.5
H47A C47 H47C 109.5
H47B C47 H47C 109.5
C15 C50 H50A 109.5
C15 C50 H50B 109.5
C15 C50 H50C 109.5
H50A C50 H50B 109.5
H50A C50 H50C 109.5
H50B C50 H50C 109.5
C26 C53 H53A 109.5
C26 C53 H53B 109.5
C26 C53 H53C 109.5
H53A C53 H53B 109.5
H53A C53 H53C 109.5
H53B C53 H53C 109.5
C37 C56 H56A 109.5
C37 C56 H56B 109.5
C37 C56 H56C 109.5
H56A C56 H56B 109.5
H56A C56 H56C 109.5
H56B C56 H56C 109.5
O60 C59 O65 114.1(18)
N58 C59 O60 115(2)
N58 C59 O65 130.0(18)
O60 C61 C62 111.8(19)
O60 C61 C63 120.6(15)
O60 C61 C64 104.6(17)
C62 C61 C64 99(2)
C63 C61 C62 98(3)
C63 C61 C64 120.5(18)
C61 C62 H62A 109.5
C61 C62 H62B 109.5
C61 C62 H62C 109.5
H62A C62 H62B 109.5
H62A C62 H62C 109.5
H62B C62 H62C 109.5
C61 C63 H63A 109.5
C61 C63 H63B 109.5
C61 C63 H63C 109.5
H63A C63 H63B 109.5
H63A C63 H63C 109.5
H63B C63 H63C 109.5
C61 C64 H64A 109.5
C61 C64 H64B 109.5
C61 C64 H64C 109.5
H64A C64 H64B 109.5
H64A C64 H64C 109.5
H64B C64 H64C 109.5

loop_
_geom_bond_atom_site_label_1
_geom_bond_atom_site_label_2
_geom_bond_distance
O1 C36 1.39(5)
O2 C1 1.433(9)
O2 C3 1.313(7)
O40 C39 1.41(3)
O40 C41 1.48(4)
O46 C3 1.256(7)
O48 C6 1.229(8)
O49 C14 1.244(7)
O51 C17 1.224(7)
O52 C25 1.209(7)
O54 C28 1.227(9)
O55 C36 1.215(13)
O57 C39 1.41(4)
O60 C59 1.28(2)
O60 C61 1.39(3)
O65 C59 1.44(3)
N5 H5 0.8800
N5 C4 1.472(7)
N5 C6 1.363(8)
N13 H13 0.8800
N13 C12 1.459(10)
N13 C14 1.324(9)
N16 H16 0.8800
N16 C15 1.474(8)
N16 C17 1.348(8)
N24 H24 0.8800
N24 C23 1.453(7)
N24 C25 1.289(8)
N27 H27 0.8800
N27 C26 1.480(10)
N27 C28 1.370(11)
N35 H35 0.8800
N35 C34 1.419(9)
N35 C36 1.358(9)
N38 H38 0.8800
N38 C37 1.543(17)
N38 C39 1.15(2)
N58 H58 0.8800
N58 C37 1.488(16)
N58 C59 1.12(2)
C1 H1A 0.9800
C1 H1B 0.9800
C1 H1C 0.9800
C3 C4 1.503(8)
C4 H4 1.0000
C4 C47 1.535(9)
C6 C7 1.502(8)
C7 H7 1.0000
C7 C8 1.505(11)
C7 C12 1.566(9)
C8 H8A 0.9900
C8 H8B 0.9900
C8 C9 1.525(13)
C9 H9 0.9500
C9 C10 1.300(12)
C10 H10 0.9500
C10 C11 1.462(12)
C11 H11A 0.9900
C11 H11B 0.9900
C11 C12 1.495(10)
C12 H12 1.0000
C14 C15 1.495(10)
C15 H15 1.0000
C15 C50 1.585(10)
C17 C18 1.475(8)
C18 H18 1.0000
C18 C19 1.558(8)
C18 C23 1.546(8)
C19 H19A 0.9900
C19 H19B 0.9900
C19 C20 1.507(9)
C20 H20 0.9500
C20 C21 1.318(9)
C21 H21 0.9500
C21 C22 1.481(9)
C22 H22A 0.9900
C22 H22B 0.9900
C22 C23 1.519(9)
C23 H23 1.0000
C25 C26 1.558(8)
C26 H26 1.0000
C26 C53 1.494(11)
C28 C29 1.525(13)
C29 H29 1.0000
C29 C30 1.565(12)
C29 C34 1.497(13)
C30 H30A 0.9900
C30 H30B 0.9900
C30 C31 1.511(18)
C31 H31 0.9500
C31 C32 1.342(17)
C32 H32 0.9500
C32 C33 1.513(12)
C33 H33A 0.9900
C33 H33B 0.9900
C33 C34 1.492(11)
C34 H34 1.0000
C36 C37 1.489(12)
C37 H37 1.0000
C37 H37A 1.0000
C37 C56 1.590(15)
C41 C42 1.58(3)
C41 C43 1.57(3)
C41 C44 1.57(2)
C42 H42A 0.9800
C42 H42B 0.9800
C42 H42C 0.9800
C43 H43A 0.9800
C43 H43B 0.9800
C43 H43C 0.9800
C44 H44A 0.9800
C44 H44B 0.9800
C44 H44C 0.9800
C47 H47A 0.9800
C47 H47B 0.9800
C47 H47C 0.9800
C50 H50A 0.9800
C50 H50B 0.9800
C50 H50C 0.9800
C53 H53A 0.9800
C53 H53B 0.9800
C53 H53C 0.9800
C56 H56A 0.9800
C56 H56B 0.9800
C56 H56C 0.9800
C61 C62 1.57(2)
C61 C63 1.56(2)
C61 C64 1.58(2)
C62 H62A 0.9800
C62 H62B 0.9800
C62 H62C 0.9800
C63 H63A 0.9800
C63 H63B 0.9800
C63 H63C 0.9800
C64 H64A 0.9800
C64 H64B 0.9800
C64 H64C 0.9800

loop_
_geom_torsion_atom_site_label_1
_geom_torsion_atom_site_label_2
_geom_torsion_atom_site_label_3
_geom_torsion_atom_site_label_4
_geom_torsion
O1 C36 C37 N58 -61(3)
O1 C36 C37 C56 55(2)
O2 C3 C4 N5 159.8(5)
O2 C3 C4 C47 -77.9(6)
O46 C3 C4 N5 -20.8(8)
O46 C3 C4 C47 101.5(6)
O48 C6 C7 C8 -37.9(8)
O48 C6 C7 C12 82.6(8)
O49 C14 C15 N16 -31.2(7)
O49 C14 C15 C50 88.0(7)
O51 C17 C18 C19 -34.1(8)
O51 C17 C18 C23 87.5(7)
O52 C25 C26 N27 -39.0(8)
O52 C25 C26 C53 79.6(8)
O54 C28 C29 C30 -42.8(11)
O54 C28 C29 C34 81.7(9)
O55 C36 C37 N38 -33(3)
O55 C36 C37 C56 93(3)
N5 C6 C7 C8 143.8(6)
N5 C6 C7 C12 -95.6(6)
N13 C14 C15 N16 148.4(5)
N13 C14 C15 C50 -92.5(6)
N16 C17 C18 C19 149.3(5)
N16 C17 C18 C23 -89.0(6)
N24 C25 C26 N27 143.8(5)
N24 C25 C26 C53 -97.6(7)
N27 C28 C29 C30 144.3(8)
N27 C28 C29 C34 -91.2(8)
N35 C36 C37 N38 140.2(11)
N35 C36 C37 N58 149.2(11)
N35 C36 C37 C56 -94.3(9)
C1 O2 C3 O46 0.8(9)
C1 O2 C3 C4 -179.8(6)
C4 N5 C6 O48 -10.2(8)
C4 N5 C6 C7 168.1(5)
C6 N5 C4 C3 -66.2(6)
C6 N5 C4 C47 171.3(5)
C6 C7 C8 C9 83.8(8)
C6 C7 C12 N13 60.0(7)
C6 C7 C12 C11 -65.5(8)
C7 C8 C9 C10 8.7(13)
C8 C7 C12 N13 -177.8(6)
C8 C7 C12 C11 56.7(8)
C8 C9 C10 C11 2.8(14)
C9 C10 C11 C12 16.7(11)
C10 C11 C12 N13 -169.7(5)
C10 C11 C12 C7 -46.3(8)
C12 N13 C14 O49 11.9(9)
C12 N13 C14 C15 -167.6(5)
C12 C7 C8 C9 -36.4(9)
C14 N13 C12 C7 82.0(7)
C14 N13 C12 C11 -152.2(6)
C15 N16 C17 O51 -8.5(9)
C15 N16 C17 C18 168.2(5)
C17 N16 C15 C14 -62.6(6)
C17 N16 C15 C50 174.3(5)
C17 C18 C19 C20 83.0(6)
C17 C18 C23 N24 60.3(6)
C17 C18 C23 C22 -64.2(6)
C18 C19 C20 C21 13.2(9)
C19 C18 C23 N24 -175.9(5)
C19 C18 C23 C22 59.6(6)
C19 C20 C21 C22 -2.9(10)
C20 C21 C22 C23 21.6(9)
C21 C22 C23 N24 -174.5(5)
C21 C22 C23 C18 -50.4(7)
C23 N24 C25 O52 4.5(8)
C23 N24 C25 C26 -178.4(5)
C23 C18 C19 C20 -40.2(6)
C25 N24 C23 C18 82.3(6)
C25 N24 C23 C22 -153.3(5)
C26 N27 C28 O54 -5.9(11)
C26 N27 C28 C29 167.1(6)
C28 N27 C26 C25 -56.4(8)
C28 N27 C26 C53 -176.5(6)
C28 C29 C30 C31 85.4(13)
C28 C29 C34 N35 55.1(8)
C28 C29 C34 C33 -69.7(8)
C29 C30 C31 C32 14.9(19)
C30 C29 C34 N35 178.3(8)
C30 C29 C34 C33 53.4(10)
C30 C31 C32 C33 -8.3(18)
C31 C32 C33 C34 24.2(14)
C32 C33 C34 N35 -174.2(9)
C32 C33 C34 C29 -47.0(11)
C34 N35 C36 O1 42(3)
C34 N35 C36 O55 4(4)
C34 N35 C36 C37 -168.5(9)
C34 C29 C30 C31 -37.1(14)
C36 N35 C34 C29 82.8(10)
C36 N35 C34 C33 -151.1(8)
C37 N38 C39 O40 165(2)
C37 N38 C39 O57 30(4)
C37 N58 C59 O60 168.1(17)
C37 N58 C59 O65 -1(3)
C39 O40 C41 C42 87(4)
C39 O40 C41 C43 -6(5)
C39 O40 C41 C44 -158(3)
C39 N38 C37 C36 -63(3)
C39 N38 C37 C56 177(2)
C41 O40 C39 O57 -40(4)
C41 O40 C39 N38 175(3)
C59 O60 C61 C62 79(3)
C59 O60 C61 C63 -35(4)
C59 O60 C61 C64 -175(2)
C59 N58 C37 C36 -57(2)
C59 N58 C37 C56 -178.6(17)
C61 O60 C59 O65 3(3)
C61 O60 C59 N58 -169(2)

loop_
_smtbx_masks_void_nr
_smtbx_masks_void_average_x
_smtbx_masks_void_average_y
_smtbx_masks_void_average_z
_smtbx_masks_void_volume
_smtbx_masks_void_count_electrons
1 0.000 -0.081 -0.085 596.6 105.1
2 0.155 0.919 0.208 10.3 0.0
3 0.500 -0.893 -0.551 596.6 105.1
4 0.345 0.419 0.792 10.3 0.0
5 0.655 0.419 0.208 10.3 0.0
6 0.845 0.919 0.792 10.3 0.0
